data_2101611
loop_
_publ_author_name
'Koji\'c-Prodi\'c, Biserka'
'Kiralj, Rudolf'
'\<Zini\'c, Mladen'
'Alihod\<zi\'c, Sulejman'
'Trinajsti\'c, Nenad'

_publ_section_title
;Bond length--bond order relations and calculated geometries for some
 benzenoid aromatics, including phenanthridine. Structures of
 5,6-dimethylphenanthridinium triflate,
 [<i>N</i>-(6-phenanthridinylmethyl)-aza-18-crown-6-\k^5^<i>O</i>,<i>O</i>',<i>O</i>'',<i>O</i>''',<i>O</i>''''](picrate-\k^2^-<i>O</i>,<i>O</i>')potassium,
 and
 [<i>N</i>,<i>N</i>'-bis(6-phenanthridinyl-\k<i>N</i>-methyl)-7,16-diaza-18-crown-6-\k^4^<i>O</i>,<i>O</i>',<i>O</i>'',<i>O</i>''']sodium
 iodide dichloromethane solvate
;
_journal_issue 5
_journal_name_full 'Acta Crystallographica Section B'
_journal_page_first 823
_journal_page_last 837
_journal_paper_doi 10.1107/S0108768196006337
_journal_volume 52
_journal_year 1996
_chemical_formula_moiety 'C15 H14 N 1+,C F3 S O3 1-'
_chemical_formula_sum 'C16 H14 F3 N O3 S'
_chemical_formula_weight 357.36
_chemical_name_systematic
;
5,6-dimethylphenanthridinium triflate
;
_space_group_IT_number 14
_symmetry_cell_setting monoclinic
_symmetry_space_group_name_Hall '-P 2yn'
_symmetry_space_group_name_H-M 'P 1 21/n 1'
_cell_angle_alpha 90.0
_cell_angle_beta 106.63(2)
_cell_angle_gamma 90.0
_cell_formula_units_Z 4
_cell_length_a 6.8160(10)
_cell_length_b 23.687(3)
_cell_length_c 9.966(2)
_cell_measurement_reflns_used 25
_cell_measurement_temperature 295(3)
_cell_measurement_theta_max 19
_cell_measurement_theta_min 10
_cell_volume 1541.7(5)
_computing_cell_refinement 'CAD4 (Enraf Nonius 1988) software <CELDIM> routine'
_computing_data_collection 'EXPRESS-CAD4 (Enraf Nonius 1992) software'
_computing_data_reduction 'SDP (Frenz, 1982)'
_computing_molecular_graphics
;
PLATON93 (Spek, 1982, 1990) & ORTEP (Johnson, 1965), PLUTON93 (Spek 1991)
;
_computing_publication_material 'PLATON93 (Spek 1982, 1990)'
_computing_structure_refinement 'SHELX76 (Sheldrick, 1976)'
_computing_structure_solution 'SHELXS-86 (Sheldrick, 1985, 1990)'
_diffrn_ambient_temperature 295(3)
_diffrn_measurement_device 'Enraf-Nonius CAD4 diffractometer'
_diffrn_measurement_method \w/2\q
_diffrn_radiation_monochromator graphite
_diffrn_radiation_source 'fine-focused sealed tube'
_diffrn_radiation_type 'Mo K\a'
_diffrn_radiation_wavelength 0.71073
_diffrn_reflns_av_R_equivalents 0.0223
_diffrn_reflns_limit_h_max 0
_diffrn_reflns_limit_h_min -8
_diffrn_reflns_limit_k_max 29
_diffrn_reflns_limit_k_min 0
_diffrn_reflns_limit_l_max 12
_diffrn_reflns_limit_l_min -12
_diffrn_reflns_number 3471
_diffrn_reflns_reduction_process
;
 ?
;
_diffrn_reflns_theta_max 26
_diffrn_standards_decay_% 2.4
_diffrn_standards_interval_time 180
_diffrn_standards_number 3
_exptl_absorpt_coefficient_mu 0.24
_exptl_absorpt_correction_type none
_exptl_crystal_colour colourless
_exptl_crystal_density_diffrn 1.540
_exptl_crystal_description prism
_exptl_crystal_F_000 736
_exptl_crystal_size_max 0.36
_exptl_crystal_size_mid 0.18
_exptl_crystal_size_min 0.18
_refine_diff_density_max 0.26
_refine_diff_density_min -0.34
_refine_ls_extinction_method none
_refine_ls_goodness_of_fit_obs 0.84
_refine_ls_hydrogen_treatment 'refall, except H10, H30, H90 refU, H511, H512, H513, H611, H612, H613 noref'
_refine_ls_matrix_type full
_refine_ls_number_parameters 240
_refine_ls_number_reflns 1663
_refine_ls_R_factor_obs 0.048
_refine_ls_shift/esd_max <0.05
_refine_ls_structure_factor_coef F
_refine_ls_weighting_details 'w = 0.8752/[\s^2^(F~o~) + 0.00232(F~o~^2^)]'
_refine_ls_weighting_scheme calc
_refine_ls_wR_factor_obs 0.056
_reflns_number_observed 1663
_reflns_number_total 2405
_reflns_observed_criterion >3sigma(F)
_cod_data_source_file na0076.cif
_cod_data_source_block 1
_cod_depositor_comments
;
The following automatic conversions were performed:

'_refine_ls_weighting_scheme' value 'w = 0.8752/[\s^2^(F~o~) +
0.00232(F~o~^2^)]' was changed to 'calc'. New tag
'_refine_ls_weighting_details' was created. The value of the new tag
was set to 'w = 0.8752/[\s^2^(F~o~) + 0.00232(F~o~^2^)]'.

Automatic conversion script
Id: cif_fix_values 3143 2015-03-26 13:38:13Z robertas 
;
_cod_original_cell_volume 1541.6(5)
_cod_original_sg_symbol_H-M 'P 21/n'
_cod_database_code 2101611

loop_
_symmetry_equiv_pos_as_xyz
X,Y,Z
1/2-X,1/2+Y,1/2-Z
-X,-Y,-Z
1/2+X,1/2-Y,1/2+Z

loop_
_atom_site_aniso_label
_atom_site_aniso_U_11
_atom_site_aniso_U_22
_atom_site_aniso_U_33
_atom_site_aniso_U_12
_atom_site_aniso_U_13
_atom_site_aniso_U_23
N50 0.067(2) 0.054(2) 0.049(2) -0.0058(19) 0.0232(18) 0.0019(17)
C10 0.083(3) 0.042(2) 0.058(3) 0.006(2) 0.022(2) -0.002(2)
C20 0.097(4) 0.043(3) 0.064(3) 0.021(3) 0.034(3) 0.007(2)
C30 0.069(3) 0.060(3) 0.067(3) 0.023(3) 0.029(3) 0.011(2)
C40 0.055(3) 0.062(3) 0.054(3) 0.009(2) 0.019(2) 0.007(2)
C60 0.0341(18) 0.0288(17) 0.0320(17) 0.0043(15) 0.0112(14) 0.0041(14)
C70 0.058(3) 0.051(3) 0.052(2) 0.011(2) 0.020(2) 0.008(2)
C80 0.049(3) 0.074(3) 0.053(3) 0.010(3) 0.012(2) 0.006(2)
C90 0.052(3) 0.092(4) 0.052(3) -0.009(3) 0.008(2) -0.004(3)
C100 0.067(3) 0.057(3) 0.047(2) -0.005(2) 0.015(2) -0.003(2)
C40A 0.052(3) 0.040(2) 0.041(2) 0.0064(18) 0.0189(18) 0.0063(17)
C51 0.048(3) 0.068(3) 0.070(3) -0.007(2) 0.006(2) -0.014(2)
C61 0.067(3) 0.038(2) 0.077(3) 0.005(2) 0.018(2) 0.000(2)
C60A 0.051(2) 0.043(2) 0.036(2) 0.0044(19) 0.0179(18) 0.0062(16)
C10A0 0.052(2) 0.047(2) 0.0342(18) -0.0009(19) 0.0177(17) 0.0031(17)
C10B0 0.058(3) 0.042(2) 0.041(2) 0.0060(19) 0.0211(18) 0.0039(17)
S 0.0465(6) 0.0433(5) 0.0575(6) -0.0025(5) 0.0196(4) 0.0032(5)
F1 0.101(2) 0.0600(17) 0.106(2) 0.0242(15) 0.0394(18) 0.0371(16)
F2 0.0656(19) 0.086(2) 0.123(3) -0.0027(15) 0.0505(17) 0.0261(18)
F3 0.119(3) 0.098(2) 0.0626(18) 0.0114(19) 0.0289(17) -0.0070(16)
O2 0.075(2) 0.0430(17) 0.089(2) 0.0085(15) 0.0284(18) 0.0187(15)
O3 0.0482(19) 0.076(2) 0.111(3) -0.0141(16) 0.0316(18) -0.002(2)
O5 0.075(2) 0.072(2) 0.0626(19) 0.0061(17) 0.0143(16) -0.0182(16)
C 0.055(3) 0.050(3) 0.064(3) 0.004(2) 0.021(2) 0.007(2)

loop_
_atom_site_label
_atom_site_fract_x
_atom_site_fract_y
_atom_site_fract_z
_atom_site_U_iso_or_equiv
_atom_site_thermal_displace_type
N50 0.4262(6) 0.14479(15) 0.8782(3) 0.0553(12) Uani
C10 0.3009(8) -0.00098(18) 0.7427(5) 0.0606(16) Uani
C20 0.4856(9) -0.0275(2) 0.7956(5) 0.0657(19) Uani
C30 0.6537(8) 0.0026(2) 0.8757(5) 0.0634(17) Uani
C40 0.6364(7) 0.0580(2) 0.9025(5) 0.0563(17) Uani
C40A 0.4472(6) 0.08656(15) 0.8506(4) 0.0432(14) Uani
C51 0.6095(7) 0.17636(19) 0.9654(5) 0.0643(17) Uani
C60 0.2498(5) 0.17156(14) 0.8298(3) 0.0313(10) Uani
C60A 0.0739(6) 0.14351(15) 0.7477(3) 0.0422(12) Uani
C61 0.2354(7) 0.23249(17) 0.8630(5) 0.0612(16) Uani
C70 -0.1125(7) 0.17304(19) 0.6939(4) 0.0528(16) Uani
C80 -0.2813(7) 0.1462(2) 0.6137(5) 0.0592(17) Uani
C90 -0.2726(7) 0.0892(2) 0.5833(5) 0.0668(19) Uani
C100 -0.0937(7) 0.0594(2) 0.6343(4) 0.0573(16) Uani
C10A0 0.0835(6) 0.08566(16) 0.7158(4) 0.0433(11) Uani
C10B0 0.2754(6) 0.05654(16) 0.7698(4) 0.0456(14) Uani
S 0.16894(16) 0.16675(4) 0.19221(11) 0.0481(3) Uani
F1 0.2018(5) 0.08929(11) 0.3848(3) 0.0870(11) Uani
F2 -0.0856(4) 0.13303(12) 0.3258(3) 0.0866(14) Uani
F3 0.1798(5) 0.17355(13) 0.4551(3) 0.0926(13) Uani
O2 0.0569(5) 0.21872(12) 0.1682(3) 0.0680(11) Uani
O3 0.3870(5) 0.17222(14) 0.2354(4) 0.0766(14) Uani
O5 0.0914(5) 0.12427(13) 0.0893(3) 0.0710(11) Uani
C 0.1141(7) 0.13893(18) 0.3452(5) 0.0555(17) Uani
H1 0.1725(8) -0.02458(18) 0.6786(5) 0.109(19) Uiso
H2 0.501(6) -0.066(2) 0.779(4) 0.067(13) Uiso
H3 0.7992(8) -0.0185(2) 0.9162(5) 0.082(15) Uiso
H4 0.745(6) 0.0766(18) 0.956(4) 0.054(13) Uiso
H7 -0.120(5) 0.2138(17) 0.712(4) 0.044(10) Uiso
H8 -0.410(8) 0.166(2) 0.579(5) 0.091(17) Uiso
H9 -0.4075(7) 0.0681(2) 0.5191(5) 0.13(2) Uiso
H10 -0.086(6) 0.0199(17) 0.615(4) 0.054(12) Uiso
H511 0.7393(7) 0.14819(19) 0.9957(5) 0.14 Uiso
H512 0.5770(7) 0.19263(19) 1.0580(5) 0.14 Uiso
H513 0.6440(7) 0.21097(19) 0.9053(5) 0.14 Uiso
H601 0.0813(7) 0.24727(17) 0.8153(5) 0.14 Uiso
H602 0.3409(7) 0.25644(17) 0.8226(5) 0.14 Uiso
H603 0.2737(7) 0.23794(17) 0.9751(5) 0.14 Uiso

loop_
_atom_type_symbol
_atom_type_scat_dispersion_real
_atom_type_scat_dispersion_imag
_atom_type_scat_source
S 0.110 0.124 'International Tables Vol IV Table 2.3.1'
O 0.008 0.006 'International Tables Vol IV Table 2.3.1'
N 0.004 0.003 'International Tables Vol IV Table 2.3.1'
F ? ? ?
H 0.000 0.000 'International Tables Vol IV Table 2.3.1'
C 0.002 0.002 'International Tables Vol IV Table 2.3.1'

loop_
_geom_angle_atom_site_label_1
_geom_angle_atom_site_label_2
_geom_angle_atom_site_label_3
_geom_angle
_geom_angle_publ_flag
C60 N50 C40A 121.7(3) yes
C60 N50 C51 119.4(3) yes
C40A N50 C51 118.8(4) yes
C20 C10 C10B0 121.3(4) yes
C10 C20 C30 120.1(4) yes
C20 C30 C40 120.5(5) yes
C30 C40 C40A 120.9(4) yes
N50 C60 C61 119.6(3) yes
N50 C60 C60A 121.3(3) yes
C61 C60 C60A 119.1(3) yes
C80 C70 C60A 120.7(4) yes
C70 C80 C90 120.1(5) yes
C80 C90 C100 120.5(4) yes
C90 C100 C10A0 121.0(4) yes
N50 C40A C40 121.6(4) yes
N50 C40A C10B0 119.1(4) yes
C40 C40A C10B0 119.2(4) yes
C60 C60A C70 120.6(3) yes
C60 C60A C10A0 120.1(3) yes
C70 C60A C10A0 119.3(4) yes
C100 C10A0 C60A 118.4(4) yes
C100 C10A0 C10B0 123.1(4) yes
C60A C10A0 C10B0 118.4(4) yes
C10 C10B0 C40A 118.0(4) yes
C10 C10B0 C10A0 122.7(4) yes
C40A C10B0 C10A0 119.3(3) yes
C20 C10 H1 119.3(5) no
C10B0 C10 H1 119.4(5) no
C10 C20 H2 121(3) no
C30 C20 H2 119(3) no
C20 C30 H3 119.6(5) no
C40 C30 H3 119.9(5) no
C30 C40 H4 119(3) no
C40A C40 H4 120(3) no
C80 C70 H7 119(2) no
C60A C70 H7 120(2) no
C70 C80 H8 121(3) no
C90 C80 H8 119(3) no
C80 C90 H9 119.8(5) no
C100 C90 H9 119.7(5) no
C90 C100 H10 121(3) no
C10A0 C100 H10 118(3) no
N50 C51 H511 109.5(4) no
N50 C51 H512 109.4(5) no
N50 C51 H513 109.5(5) no
H511 C51 H512 109.5(5) no
H511 C51 H513 109.5(6) no
H512 C51 H513 109.5(5) no
C60 C61 H601 109.5(4) no
C60 C61 H602 109.4(4) no
C60 C61 H603 109.5(4) no
H601 C61 H602 109.5(5) no
H601 C61 H603 109.5(6) no
H602 C61 H603 109.5(5) no
O2 S O3 115.5(2) yes
O2 S O5 114.59(19) yes
O2 S C 103.1(2) yes
O3 S O5 114.8(2) yes
O3 S C 103.2(2) yes
O5 S C 103.1(2) yes
S C F1 113.1(3) yes
S C F2 111.7(3) yes
S C F3 111.6(3) yes
F1 C F2 107.8(4) yes
F1 C F3 106.4(4) yes
F2 C F3 105.8(4) yes

loop_
_geom_bond_atom_site_label_1
_geom_bond_atom_site_label_2
_geom_bond_distance
_geom_bond_publ_flag
N50 C60 1.322(5) yes
N50 C40A 1.422(5) yes
N50 C51 1.501(6) yes
C10 C20 1.370(8) yes
C10 C10B0 1.409(6) yes
C20 C30 1.391(8) yes
C30 C40 1.351(7) yes
C40 C40A 1.416(6) yes
C60 C61 1.490(5) yes
C60 C60A 1.410(5) yes
C70 C80 1.357(7) yes
C70 C60A 1.415(6) yes
C80 C90 1.389(7) yes
C90 C100 1.374(7) yes
C100 C10A0 1.394(6) yes
C40A C10B0 1.409(6) yes
C60A C10A0 1.412(5) yes
C10A0 C10B0 1.440(6) yes
C10 H1 1.080(7) no
C20 H2 0.94(5) no
C30 H3 1.080(8) no
C40 H4 0.89(4) no
C70 H7 0.99(4) no
C80 H8 0.97(5) no
C90 H9 1.081(7) no
C100 H10 0.96(4) no
C51 H511 1.080(7) no
C51 H512 1.080(7) no
C51 H513 1.080(7) no
C61 H601 1.080(7) no
C61 H602 1.080(7) no
C61 H603 1.080(7) no
S O2 1.432(3) yes
S O3 1.430(4) yes
S O5 1.426(3) yes
S C 1.796(5) yes
F1 C 1.327(5) yes
F2 C 1.326(6) yes
F3 C 1.339(5) yes

loop_
_geom_torsion_atom_site_label_1
_geom_torsion_atom_site_label_2
_geom_torsion_atom_site_label_3
_geom_torsion_atom_site_label_4
_geom_torsion
_geom_torsion_publ_flag
C40A N50 C60 C61 179.4(4) no
C51 N50 C60 C61 -0.3(6) no
C40A N50 C60 C60A -0.3(5) no
C51 N50 C60 C60A -179.9(4) no
C51 N50 C40A C10B0 179.5(4) no
C60 N50 C40A C40 180.0(4) no
C51 N50 C40A C40 -0.4(5) no
C60 N50 C40A C10B0 -0.1(6) no
C20 C10 C10B0 C40A 1.4(7) no
C10B0 C10 C20 C30 -1.2(8) no
C20 C10 C10B0 C10A0 180.0(11) no
C10 C20 C30 C40 0.3(7) no
C20 C30 C40 C40A 0.4(8) no
C30 C40 C40A C10B0 -0.1(8) no
C30 C40 C40A N50 179.8(5) no
N50 C60 C60A C10A0 0.1(5) no
C61 C60 C60A C70 1.9(5) no
C61 C60 C60A C10A0 -179.5(3) no
N50 C60 C60A C70 -178.5(3) no
C60A C70 C80 C90 -0.1(7) no
C80 C70 C60A C60 179.3(4) no
C80 C70 C60A C10A0 0.7(6) no
C70 C80 C90 C100 0.2(7) no
C80 C90 C100 C10A0 -0.9(7) no
C90 C100 C10A0 C60A 1.5(6) no
C90 C100 C10A0 C10B0 -179.0(4) no
N50 C40A C10B0 C10 179.3(4) no
N50 C40A C10B0 C10A0 0.7(6) no
C40 C40A C10B0 C10 -0.8(6) no
C40 C40A C10B0 C10A0 -179.4(4) no
C60 C60A C10A0 C100 -180.0(9) no
C60 C60A C10A0 C10B0 0.4(5) no
C70 C60A C10A0 C100 -1.3(5) no
C70 C60A C10A0 C10B0 179.1(4) no
C100 C10A0 C10B0 C10 1.1(6) no
C100 C10A0 C10B0 C40A 179.6(4) no
C60A C10A0 C10B0 C10 -179.4(4) no
C60A C10A0 C10B0 C40A -0.9(6) no
O2 S C F1 178.8(3) no
O3 S C F1 -60.6(4) no
O5 S C F1 59.3(4) no
O2 S C F2 57.0(3) no
O3 S C F2 177.6(3) no
O5 S C F2 -62.6(3) no
O2 S C F3 -61.2(4) no
O3 S C F3 59.4(4) no
O5 S C F3 179.2(3) no
